data_7134477
loop_
_publ_author_name
'Bouda, Maria'
'Hana, Grace E.'
'Xhili, Dea'
'Sripada, Archita'
'Bertke, Jeffery A.'
'Wolf, Christian'

_publ_section_title
;
 Organocatalytic atroposelective fluorooxindole addition to coumarin
 Michael acceptors
;
_journal_issue 43
_journal_name_full 'Chemical Communications'
_journal_page_first 7883
_journal_page_last 7886
_journal_paper_doi 10.1039/D5CC01166C
_journal_volume 61
_journal_year 2025
_chemical_absolute_configuration ad
_chemical_formula_moiety 'C18 H10 Cl F N2 O5'
_chemical_formula_sum 'C18 H10 Cl F N2 O5'
_chemical_formula_weight 388.73
_space_group_crystal_system monoclinic
_space_group_IT_number 4
_space_group_name_Hall 'P 2yb'
_space_group_name_H-M_alt 'P 1 21 1'
_atom_sites_solution_hydrogens geom
_atom_sites_solution_primary intrinsic
_audit_creation_method SHELXL-2019/1
_audit_update_record
;
2025-02-21 deposited with the CCDC.	2025-04-29 downloaded from the CCDC.
;
_cell_angle_alpha 90
_cell_angle_beta 104.6830(10)
_cell_angle_gamma 90
_cell_formula_units_Z 4
_cell_length_a 9.7610(2)
_cell_length_b 10.0249(2)
_cell_length_c 17.7207(4)
_cell_measurement_reflns_used 9289
_cell_measurement_temperature 100(2)
_cell_measurement_theta_max 30.46
_cell_measurement_theta_min 2.78
_cell_volume 1677.40(6)
_computing_cell_refinement 'SAINT V8.37A (Bruker, 2005)'
_computing_data_collection 'APEX4 V2016.5-0 (Bruker, 2016)'
_computing_data_reduction
; 
SAINT V8.37A, XPREP v2014/2, SADABS V2016/2 (Bruker, 2016) 
;
_computing_molecular_graphics 'SHELXLE v932 (Hubschle, 2011)'
_computing_publication_material 'XCIF V2014-2 (Bruker, 2014)'
_computing_structure_refinement 'SHELXL-2019/1 (Sheldrick, 2019)'
_computing_structure_solution 'SHELX-2014-5 (Sheldrick, 2015)'
_diffrn_ambient_temperature 100(2)
_diffrn_measured_fraction_theta_full 0.998
_diffrn_measured_fraction_theta_max 0.999
_diffrn_measurement_device_type 'Bruker D8 Quest/Photon 3'
_diffrn_measurement_method 'profile data from \f and \w scans'
_diffrn_radiation_monochromator 'multilayer mirrors'
_diffrn_radiation_source 'microfocus sealed tube'
_diffrn_radiation_type MoK\a
_diffrn_radiation_wavelength 0.71073
_diffrn_reflns_av_R_equivalents 0.0389
_diffrn_reflns_av_unetI/netI 0.0284
_diffrn_reflns_Laue_measured_fraction_full 0.998
_diffrn_reflns_Laue_measured_fraction_max 0.999
_diffrn_reflns_limit_h_max 13
_diffrn_reflns_limit_h_min -13
_diffrn_reflns_limit_k_max 14
_diffrn_reflns_limit_k_min -14
_diffrn_reflns_limit_l_max 25
_diffrn_reflns_limit_l_min -25
_diffrn_reflns_number 73034
_diffrn_reflns_point_group_measured_fraction_full 0.997
_diffrn_reflns_point_group_measured_fraction_max 0.998
_diffrn_reflns_theta_full 25.242
_diffrn_reflns_theta_max 30.536
_diffrn_reflns_theta_min 2.714
_exptl_absorpt_coefficient_mu 0.273
_exptl_absorpt_correction_T_max 0.98870
_exptl_absorpt_correction_T_min 0.95979
_exptl_absorpt_correction_type multi-scan
_exptl_absorpt_process_details 'SADABS V2016/2 (Bruker, 2016)'
_exptl_crystal_colour colourless
_exptl_crystal_density_diffrn 1.539
_exptl_crystal_density_method 'not measured'
_exptl_crystal_description block
_exptl_crystal_F_000 792
_exptl_crystal_size_max 0.314
_exptl_crystal_size_mid 0.111
_exptl_crystal_size_min 0.107
_refine_diff_density_max 0.330
_refine_diff_density_min -0.240
_refine_diff_density_rms 0.050
_refine_ls_abs_structure_details
;
 Flack x determined using 4459 quotients [(I+)-(I-)]/[(I+)+(I-)]
 (Parsons, Flack and Wagner, Acta Cryst. B69 (2013) 249-259).
;
_refine_ls_abs_structure_Flack -0.018(13)
_refine_ls_extinction_method none
_refine_ls_goodness_of_fit_ref 1.035
_refine_ls_hydrogen_treatment constr
_refine_ls_matrix_type full
_refine_ls_number_parameters 489
_refine_ls_number_reflns 10217
_refine_ls_number_restraints 1
_refine_ls_restrained_S_all 1.035
_refine_ls_R_factor_all 0.0345
_refine_ls_R_factor_gt 0.0328
_refine_ls_shift/su_max 0.001
_refine_ls_shift/su_mean 0.000
_refine_ls_structure_factor_coef Fsqd
_refine_ls_weighting_details 'w=1/[\s^2^(Fo^2^)+(0.0521P)^2^+0.3044P] where P=(Fo^2^+2Fc^2^)/3'
_refine_ls_weighting_scheme calc
_refine_ls_wR_factor_gt 0.0850
_refine_ls_wR_factor_ref 0.0863
_reflns_Friedel_coverage 0.898
_reflns_Friedel_fraction_full 0.995
_reflns_Friedel_fraction_max 0.996
_reflns_number_gt 9793
_reflns_number_total 10217
_reflns_threshold_expression 'I > 2\s(I)'
_cod_data_source_file d5cc01166c2.cif
_cod_data_source_block B25039_a
_cod_depositor_comments 'Adding full bibliography for 7134475--7134477.cif.'
_cod_original_sg_symbol_H-M 'P 21'
_cod_database_code 7134477
_shelx_shelxl_version_number 2019/1
_shelx_space_group_comment
;
The symmetry employed for this shelxl refinement is uniquely defined
by the following loop, which should always be used as a source of
symmetry information in preference to the above space-group names.
They are only intended as comments.
;
_shelx_estimated_absorpt_t_min 0.919
_shelx_estimated_absorpt_t_max 0.971

loop_
_space_group_symop_operation_xyz
'x, y, z'
'-x, y+1/2, -z'

loop_
_atom_site_label
_atom_site_type_symbol
_atom_site_fract_x
_atom_site_fract_y
_atom_site_fract_z
_atom_site_U_iso_or_equiv
_atom_site_adp_type
_atom_site_occupancy
_atom_site_site_symmetry_order
_atom_site_calc_flag
_atom_site_refinement_flags_posn
_atom_site_refinement_flags_adp
_atom_site_refinement_flags_occupancy
_atom_site_disorder_assembly
_atom_site_disorder_group
Cl1 Cl 0.64635(6) 0.60902(6) 0.69899(3) 0.03275(12) Uani 1 1 d . . . . .
Cl2 Cl 1.06716(5) 0.39960(5) 1.20493(3) 0.02513(10) Uani 1 1 d . . . . .
F1 F 1.04710(12) 0.42379(12) 0.47247(7) 0.0238(2) Uani 1 1 d . . . . .
F2 F 0.45269(11) 0.56463(12) 0.98855(7) 0.0223(2) Uani 1 1 d . . . . .
O1 O 0.81343(16) 0.38001(15) 0.33470(8) 0.0264(3) Uani 1 1 d . . . . .
O2 O 1.07481(16) 0.83118(15) 0.31584(9) 0.0282(3) Uani 1 1 d . . . . .
O3 O 1.29121(18) 0.74428(18) 0.34434(10) 0.0355(4) Uani 1 1 d . . . . .
O4 O 1.25345(18) 0.44831(19) 0.38441(11) 0.0370(4) Uani 1 1 d . . . . .
O5 O 1.30496(17) 0.5604(2) 0.49317(11) 0.0396(4) Uani 1 1 d . . . . .
O6 O 0.54194(14) 0.61271(15) 0.84643(8) 0.0227(3) Uani 1 1 d . . . . .
O7 O 0.26184(14) 0.16501(14) 0.82928(8) 0.0219(3) Uani 1 1 d . . . . .
O8 O 0.07713(15) 0.25447(16) 0.86200(10) 0.0294(3) Uani 1 1 d . . . . .
O9 O 0.16319(18) 0.54411(18) 0.91150(13) 0.0439(5) Uani 1 1 d . . . . .
O10 O 0.2207(2) 0.4237(2) 1.01733(12) 0.0451(5) Uani 1 1 d . . . . .
N1 N 0.71163(17) 0.42322(17) 0.43642(9) 0.0218(3) Uani 1 1 d . . . . .
N2 N 1.23365(18) 0.5385(2) 0.42697(12) 0.0287(4) Uani 1 1 d . . . . .
N3 N 0.74565(16) 0.56618(16) 0.94239(9) 0.0188(3) Uani 1 1 d . . . . .
N4 N 0.22311(19) 0.45050(19) 0.95045(13) 0.0308(4) Uani 1 1 d . . . . .
C1 C 0.81303(19) 0.43201(18) 0.39628(11) 0.0200(3) Uani 1 1 d . . . . .
C2 C 0.93731(19) 0.51632(18) 0.44763(10) 0.0186(3) Uani 1 1 d . . . . .
C3 C 0.88060(18) 0.55612(18) 0.51513(10) 0.0183(3) Uani 1 1 d . . . . .
C4 C 0.9406(2) 0.63356(19) 0.57942(11) 0.0216(3) Uani 1 1 d . . . . .
H4 H 1.030802 0.673773 0.585119 0.026 Uiso 1 1 calc R U . . .
C5 C 0.8652(2) 0.6510(2) 0.63571(11) 0.0248(4) Uani 1 1 d . . . . .
H5 H 0.903558 0.703794 0.680629 0.030 Uiso 1 1 calc R U . . .
C6 C 0.7338(2) 0.5911(2) 0.62590(11) 0.0240(4) Uani 1 1 d . . . . .
C7 C 0.6701(2) 0.5133(2) 0.56081(11) 0.0230(4) Uani 1 1 d . . . . .
H7 H 0.579096 0.474467 0.554363 0.028 Uiso 1 1 calc R U . . .
C8 C 0.7487(2) 0.49683(18) 0.50655(11) 0.0196(3) Uani 1 1 d . . . . .
C9 C 0.5816(2) 0.3465(2) 0.40919(14) 0.0308(4) Uani 1 1 d . . . . .
H9A H 0.570403 0.285669 0.450508 0.046 Uiso 1 1 calc R U . . .
H9B H 0.586341 0.294865 0.362975 0.046 Uiso 1 1 calc R U . . .
H9C H 0.500495 0.407452 0.395785 0.046 Uiso 1 1 calc R U . . .
C10 C 0.9865(2) 0.62694(18) 0.40295(10) 0.0194(3) Uani 1 1 d . . . . .
C11 C 1.1194(2) 0.6339(2) 0.39400(11) 0.0226(3) Uani 1 1 d . . . . .
C12 C 1.1716(2) 0.7378(2) 0.35050(12) 0.0267(4) Uani 1 1 d . . . . .
C13 C 0.9382(2) 0.8308(2) 0.32388(11) 0.0237(4) Uani 1 1 d . . . . .
C14 C 0.8523(2) 0.9339(2) 0.28637(12) 0.0288(4) Uani 1 1 d . . . . .
H14 H 0.888297 0.998603 0.257243 0.035 Uiso 1 1 calc R U . . .
C15 C 0.7144(3) 0.9412(2) 0.29191(12) 0.0304(4) Uani 1 1 d . . . . .
H15 H 0.655007 1.011580 0.266607 0.036 Uiso 1 1 calc R U . . .
C16 C 0.6610(2) 0.8460(2) 0.33444(12) 0.0271(4) Uani 1 1 d . . . . .
H16 H 0.565836 0.851748 0.338247 0.032 Uiso 1 1 calc R U . . .
C17 C 0.7474(2) 0.7430(2) 0.37109(11) 0.0232(4) Uani 1 1 d . . . . .
H17 H 0.710479 0.678336 0.399791 0.028 Uiso 1 1 calc R U . . .
C18 C 0.8888(2) 0.73258(18) 0.36658(10) 0.0204(3) Uani 1 1 d . . . . .
C19 C 0.60508(19) 0.55852(18) 0.90602(10) 0.0182(3) Uani 1 1 d . . . . .
C20 C 0.53431(18) 0.47232(18) 0.95913(10) 0.0170(3) Uani 1 1 d . . . . .
C21 C 0.65738(19) 0.42924(17) 1.02368(10) 0.0176(3) Uani 1 1 d . . . . .
C22 C 0.6630(2) 0.35240(18) 1.08889(11) 0.0201(3) Uani 1 1 d . . . . .
H22 H 0.580863 0.308199 1.095704 0.024 Uiso 1 1 calc R U . . .
C23 C 0.7921(2) 0.34105(19) 1.14465(10) 0.0211(3) Uani 1 1 d . . . . .
H23 H 0.798808 0.290322 1.190728 0.025 Uiso 1 1 calc R U . . .
C24 C 0.91066(19) 0.40470(18) 1.13207(10) 0.0189(3) Uani 1 1 d . . . . .
C25 C 0.90937(19) 0.47864(18) 1.06483(10) 0.0188(3) Uani 1 1 d . . . . .
H25 H 0.992735 0.517596 1.056103 0.023 Uiso 1 1 calc R U . . .
C26 C 0.77902(19) 0.49118(17) 1.01208(10) 0.0174(3) Uani 1 1 d . . . . .
C27 C 0.8476(2) 0.6405(2) 0.91153(12) 0.0267(4) Uani 1 1 d . . . . .
H27A H 0.907831 0.694078 0.953248 0.040 Uiso 1 1 calc R U . . .
H27B H 0.797129 0.699310 0.869473 0.040 Uiso 1 1 calc R U . . .
H27C H 0.906618 0.577971 0.891104 0.040 Uiso 1 1 calc R U . . .
C28 C 0.43888(19) 0.36445(17) 0.91497(10) 0.0174(3) Uani 1 1 d . . . . .
C29 C 0.2995(2) 0.35719(19) 0.91154(11) 0.0209(3) Uani 1 1 d . . . . .
C30 C 0.2026(2) 0.2577(2) 0.86678(11) 0.0226(3) Uani 1 1 d . . . . .
C31 C 0.40432(19) 0.16610(18) 0.83175(10) 0.0187(3) Uani 1 1 d . . . . .
C32 C 0.4495(2) 0.0638(2) 0.79056(11) 0.0233(4) Uani 1 1 d . . . . .
H32 H 0.384712 -0.001638 0.763803 0.028 Uiso 1 1 calc R U . . .
C33 C 0.5903(2) 0.0595(2) 0.78946(11) 0.0264(4) Uani 1 1 d . . . . .
H33 H 0.622758 -0.009394 0.761536 0.032 Uiso 1 1 calc R U . . .
C34 C 0.6854(2) 0.1554(2) 0.82894(11) 0.0244(4) Uani 1 1 d . . . . .
H34 H 0.781983 0.152018 0.827506 0.029 Uiso 1 1 calc R U . . .
C35 C 0.6389(2) 0.2555(2) 0.87017(11) 0.0210(3) Uani 1 1 d . . . . .
H35 H 0.704415 0.320078 0.897191 0.025 Uiso 1 1 calc R U . . .
C36 C 0.49619(19) 0.26306(18) 0.87274(10) 0.0177(3) Uani 1 1 d . . . . .

loop_
_atom_site_aniso_label
_atom_site_aniso_U_11
_atom_site_aniso_U_22
_atom_site_aniso_U_33
_atom_site_aniso_U_23
_atom_site_aniso_U_13
_atom_site_aniso_U_12
Cl1 0.0357(3) 0.0425(3) 0.0229(2) 0.00408(19) 0.01264(19) 0.0146(2)
Cl2 0.0230(2) 0.0275(2) 0.02205(19) 0.00301(17) 0.00043(15) 0.00306(17)
F1 0.0192(5) 0.0229(5) 0.0274(5) 0.0017(4) 0.0022(4) 0.0060(4)
F2 0.0205(5) 0.0232(5) 0.0256(5) -0.0059(4) 0.0103(4) 0.0016(4)
O1 0.0288(7) 0.0263(7) 0.0217(6) -0.0056(5) 0.0017(5) 0.0026(6)
O2 0.0306(8) 0.0276(7) 0.0265(7) -0.0011(6) 0.0071(6) -0.0092(6)
O3 0.0312(8) 0.0390(9) 0.0411(9) -0.0089(7) 0.0180(7) -0.0104(7)
O4 0.0258(8) 0.0362(9) 0.0512(10) -0.0089(7) 0.0141(7) 0.0039(6)
O5 0.0230(7) 0.0443(10) 0.0438(10) -0.0032(8) -0.0054(7) -0.0024(7)
O6 0.0218(6) 0.0261(7) 0.0200(6) 0.0024(5) 0.0050(5) 0.0022(5)
O7 0.0196(6) 0.0195(6) 0.0244(6) 0.0019(5) 0.0017(5) -0.0039(5)
O8 0.0191(7) 0.0247(7) 0.0433(9) 0.0050(6) 0.0055(6) -0.0036(5)
O9 0.0220(7) 0.0291(8) 0.0766(14) -0.0057(9) 0.0053(8) 0.0060(6)
O10 0.0454(10) 0.0477(11) 0.0559(11) -0.0128(9) 0.0380(9) -0.0115(8)
N1 0.0187(7) 0.0233(8) 0.0214(7) -0.0027(6) 0.0018(6) -0.0025(6)
N2 0.0167(7) 0.0314(9) 0.0372(10) -0.0021(7) 0.0054(7) -0.0014(6)
N3 0.0169(7) 0.0221(7) 0.0182(7) 0.0016(5) 0.0061(5) -0.0011(6)
N4 0.0184(8) 0.0288(8) 0.0492(11) -0.0093(8) 0.0160(7) -0.0050(6)
C1 0.0188(8) 0.0180(8) 0.0206(8) -0.0001(6) 0.0001(6) 0.0022(6)
C2 0.0157(8) 0.0198(8) 0.0191(8) -0.0009(6) 0.0025(6) 0.0023(6)
C3 0.0175(7) 0.0186(7) 0.0176(7) 0.0009(6) 0.0023(6) 0.0019(6)
C4 0.0238(9) 0.0184(8) 0.0204(8) 0.0002(6) 0.0014(6) 0.0006(7)
C5 0.0324(10) 0.0211(8) 0.0187(8) -0.0008(6) 0.0024(7) 0.0056(7)
C6 0.0283(9) 0.0266(9) 0.0181(8) 0.0030(7) 0.0077(7) 0.0110(7)
C7 0.0196(8) 0.0258(9) 0.0231(9) 0.0045(7) 0.0047(7) 0.0038(7)
C8 0.0183(8) 0.0197(8) 0.0189(8) 0.0015(6) 0.0013(6) 0.0021(6)
C9 0.0205(9) 0.0340(11) 0.0344(11) -0.0045(9) 0.0003(8) -0.0073(8)
C10 0.0213(8) 0.0190(8) 0.0173(7) -0.0024(6) 0.0037(6) -0.0002(6)
C11 0.0208(8) 0.0233(8) 0.0228(8) -0.0042(7) 0.0038(7) -0.0011(7)
C12 0.0291(10) 0.0276(10) 0.0243(9) -0.0085(7) 0.0085(8) -0.0067(8)
C13 0.0283(9) 0.0230(9) 0.0178(8) -0.0037(7) 0.0024(7) -0.0053(7)
C14 0.0392(12) 0.0220(9) 0.0209(8) -0.0002(7) -0.0005(8) -0.0061(8)
C15 0.0406(12) 0.0204(8) 0.0230(9) -0.0011(7) -0.0050(8) 0.0038(8)
C16 0.0278(10) 0.0258(9) 0.0236(9) -0.0027(7) -0.0009(7) 0.0059(8)
C17 0.0248(9) 0.0226(9) 0.0208(8) -0.0012(7) 0.0033(7) 0.0031(7)
C18 0.0236(9) 0.0195(8) 0.0168(7) -0.0019(6) 0.0028(6) 0.0004(6)
C19 0.0194(8) 0.0186(7) 0.0180(7) -0.0014(6) 0.0075(6) 0.0007(6)
C20 0.0166(7) 0.0180(7) 0.0180(7) -0.0024(6) 0.0071(6) -0.0001(6)
C21 0.0185(8) 0.0189(7) 0.0159(7) -0.0030(6) 0.0053(6) -0.0015(6)
C22 0.0235(8) 0.0190(8) 0.0194(8) -0.0033(6) 0.0086(7) -0.0033(7)
C23 0.0266(9) 0.0191(8) 0.0178(8) -0.0001(6) 0.0061(7) 0.0000(7)
C24 0.0197(8) 0.0182(7) 0.0173(7) -0.0015(6) 0.0023(6) 0.0040(6)
C25 0.0176(8) 0.0201(8) 0.0196(8) -0.0015(6) 0.0065(6) 0.0002(6)
C26 0.0195(8) 0.0168(7) 0.0171(7) -0.0006(6) 0.0073(6) 0.0000(6)
C27 0.0207(9) 0.0351(10) 0.0264(9) 0.0065(8) 0.0099(7) -0.0049(7)
C28 0.0182(8) 0.0176(7) 0.0167(7) 0.0004(6) 0.0053(6) 0.0001(6)
C29 0.0175(8) 0.0210(8) 0.0248(8) -0.0003(6) 0.0067(7) -0.0002(6)
C30 0.0206(8) 0.0200(8) 0.0257(9) 0.0059(7) 0.0032(7) -0.0009(7)
C31 0.0196(8) 0.0193(8) 0.0160(7) 0.0036(6) 0.0023(6) -0.0014(6)
C32 0.0307(9) 0.0203(8) 0.0173(8) -0.0009(6) 0.0029(7) -0.0042(7)
C33 0.0345(10) 0.0242(9) 0.0210(8) -0.0050(7) 0.0078(7) 0.0013(8)
C34 0.0247(9) 0.0270(9) 0.0231(9) -0.0044(7) 0.0090(7) 0.0020(7)
C35 0.0206(8) 0.0231(8) 0.0191(8) -0.0032(7) 0.0050(6) -0.0013(7)
C36 0.0198(8) 0.0190(7) 0.0143(7) 0.0004(6) 0.0042(6) -0.0006(6)

loop_
_atom_type_symbol
_atom_type_description
_atom_type_scat_dispersion_real
_atom_type_scat_dispersion_imag
_atom_type_scat_source
C C 0.0033 0.0016 'International Tables Vol C Tables 4.2.6.8 and 6.1.1.4'
H H 0.0000 0.0000 'International Tables Vol C Tables 4.2.6.8 and 6.1.1.4'
Cl Cl 0.1484 0.1585 'International Tables Vol C Tables 4.2.6.8 and 6.1.1.4'
F F 0.0171 0.0103 'International Tables Vol C Tables 4.2.6.8 and 6.1.1.4'
N N 0.0061 0.0033 'International Tables Vol C Tables 4.2.6.8 and 6.1.1.4'
O O 0.0106 0.0060 'International Tables Vol C Tables 4.2.6.8 and 6.1.1.4'

loop_
_exptl_crystal_face_index_h
_exptl_crystal_face_index_k
_exptl_crystal_face_index_l
_exptl_crystal_face_perp_dist
-2.00 2.00 -1.00 0.1320
-1.00 0.00 -1.00 0.1440
-1.00 0.00 0.00 0.1600
-1.00 0.00 1.00 0.1410
0.00 1.00 1.00 0.0510
0.00 -1.00 -1.00 0.0530
0.00 0.00 1.00 0.0310
0.00 0.00 -1.00 0.0520
0.00 1.00 -2.00 0.0530
0.00 -1.00 2.00 0.0480
1.00 0.00 -1.00 0.1180
1.00 0.00 0.00 0.1260

loop_
_geom_angle_atom_site_label_1
_geom_angle_atom_site_label_2
_geom_angle_atom_site_label_3
_geom_angle
_geom_angle_site_symmetry_1
_geom_angle_site_symmetry_3
_geom_angle_publ_flag
C12 O2 C13 122.09(16) . . ?
C30 O7 C31 122.06(15) . . ?
C1 N1 C8 111.64(15) . . ?
C1 N1 C9 123.30(17) . . ?
C8 N1 C9 125.06(17) . . ?
O5 N2 O4 125.7(2) . . ?
O5 N2 C11 116.98(18) . . ?
O4 N2 C11 117.21(18) . . ?
C19 N3 C26 111.43(15) . . ?
C19 N3 C27 123.61(16) . . ?
C26 N3 C27 124.94(15) . . ?
O10 N4 O9 126.3(2) . . ?
O10 N4 C29 116.9(2) . . ?
O9 N4 C29 116.7(2) . . ?
O1 C1 N1 127.79(18) . . ?
O1 C1 C2 125.25(17) . . ?
N1 C1 C2 106.86(15) . . ?
F1 C2 C3 109.53(14) . . ?
F1 C2 C10 109.37(14) . . ?
C3 C2 C10 117.08(15) . . ?
F1 C2 C1 104.08(14) . . ?
C3 C2 C1 102.69(14) . . ?
C10 C2 C1 113.19(15) . . ?
C4 C3 C8 121.19(17) . . ?
C4 C3 C2 130.17(17) . . ?
C8 C3 C2 108.60(15) . . ?
C3 C4 C5 118.09(18) . . ?
C3 C4 H4 121.0 . . ?
C5 C4 H4 121.0 . . ?
C6 C5 C4 119.71(18) . . ?
C6 C5 H5 120.1 . . ?
C4 C5 H5 120.1 . . ?
C5 C6 C7 123.24(17) . . ?
C5 C6 Cl1 118.47(15) . . ?
C7 C6 Cl1 118.26(16) . . ?
C8 C7 C6 115.48(18) . . ?
C8 C7 H7 122.3 . . ?
C6 C7 H7 122.3 . . ?
C7 C8 C3 122.27(18) . . ?
C7 C8 N1 127.67(18) . . ?
C3 C8 N1 110.06(16) . . ?
N1 C9 H9A 109.5 . . ?
N1 C9 H9B 109.5 . . ?
H9A C9 H9B 109.5 . . ?
N1 C9 H9C 109.5 . . ?
H9A C9 H9C 109.5 . . ?
H9B C9 H9C 109.5 . . ?
C11 C10 C18 116.78(17) . . ?
C11 C10 C2 122.87(17) . . ?
C18 C10 C2 120.35(16) . . ?
C10 C11 C12 124.97(19) . . ?
C10 C11 N2 125.04(18) . . ?
C12 C11 N2 109.99(17) . . ?
O3 C12 O2 120.1(2) . . ?
O3 C12 C11 124.3(2) . . ?
O2 C12 C11 115.67(18) . . ?
O2 C13 C14 115.55(18) . . ?
O2 C13 C18 122.21(18) . . ?
C14 C13 C18 122.2(2) . . ?
C15 C14 C13 119.2(2) . . ?
C15 C14 H14 120.4 . . ?
C13 C14 H14 120.4 . . ?
C14 C15 C16 120.5(2) . . ?
C14 C15 H15 119.7 . . ?
C16 C15 H15 119.7 . . ?
C17 C16 C15 119.7(2) . . ?
C17 C16 H16 120.1 . . ?
C15 C16 H16 120.1 . . ?
C16 C17 C18 121.23(19) . . ?
C16 C17 H17 119.4 . . ?
C18 C17 H17 119.4 . . ?
C13 C18 C17 117.09(18) . . ?
C13 C18 C10 118.23(18) . . ?
C17 C18 C10 124.68(17) . . ?
O6 C19 N3 128.14(17) . . ?
O6 C19 C20 124.74(16) . . ?
N3 C19 C20 107.00(15) . . ?
F2 C20 C21 109.10(14) . . ?
F2 C20 C28 109.31(14) . . ?
C21 C20 C28 117.36(15) . . ?
F2 C20 C19 103.78(14) . . ?
C21 C20 C19 103.20(14) . . ?
C28 C20 C19 113.14(14) . . ?
C22 C21 C26 121.06(17) . . ?
C22 C21 C20 130.95(16) . . ?
C26 C21 C20 107.81(15) . . ?
C21 C22 C23 118.43(17) . . ?
C21 C22 H22 120.8 . . ?
C23 C22 H22 120.8 . . ?
C24 C23 C22 119.27(17) . . ?
C24 C23 H23 120.4 . . ?
C22 C23 H23 120.4 . . ?
C23 C24 C25 123.49(17) . . ?
C23 C24 Cl2 118.69(14) . . ?
C25 C24 Cl2 117.75(14) . . ?
C26 C25 C24 115.61(16) . . ?
C26 C25 H25 122.2 . . ?
C24 C25 H25 122.2 . . ?
C25 C26 C21 122.03(16) . . ?
C25 C26 N3 127.57(16) . . ?
C21 C26 N3 110.39(15) . . ?
N3 C27 H27A 109.5 . . ?
N3 C27 H27B 109.5 . . ?
H27A C27 H27B 109.5 . . ?
N3 C27 H27C 109.5 . . ?
H27A C27 H27C 109.5 . . ?
H27B C27 H27C 109.5 . . ?
C29 C28 C36 117.00(16) . . ?
C29 C28 C20 123.02(16) . . ?
C36 C28 C20 119.97(15) . . ?
C28 C29 C30 124.59(17) . . ?
C28 C29 N4 124.74(17) . . ?
C30 C29 N4 110.65(16) . . ?
O8 C30 O7 119.93(18) . . ?
O8 C30 C29 124.18(19) . . ?
O7 C30 C29 115.89(16) . . ?
O7 C31 C32 115.30(16) . . ?
O7 C31 C36 122.10(16) . . ?
C32 C31 C36 122.59(17) . . ?
C33 C32 C31 118.57(18) . . ?
C33 C32 H32 120.7 . . ?
C31 C32 H32 120.7 . . ?
C32 C33 C34 120.69(18) . . ?
C32 C33 H33 119.7 . . ?
C34 C33 H33 119.7 . . ?
C35 C34 C33 119.91(18) . . ?
C35 C34 H34 120.0 . . ?
C33 C34 H34 120.0 . . ?
C34 C35 C36 121.08(18) . . ?
C34 C35 H35 119.5 . . ?
C36 C35 H35 119.5 . . ?
C31 C36 C35 117.15(16) . . ?
C31 C36 C28 118.31(16) . . ?
C35 C36 C28 124.55(16) . . ?

loop_
_geom_bond_atom_site_label_1
_geom_bond_atom_site_label_2
_geom_bond_distance
_geom_bond_site_symmetry_2
_geom_bond_publ_flag
Cl1 C6 1.7320(19) . ?
Cl2 C24 1.7330(18) . ?
F1 C2 1.401(2) . ?
F2 C20 1.4048(19) . ?
O1 C1 1.210(2) . ?
O2 C12 1.361(3) . ?
O2 C13 1.377(3) . ?
O3 C12 1.201(3) . ?
O4 N2 1.223(3) . ?
O5 N2 1.223(3) . ?
O6 C19 1.208(2) . ?
O7 C30 1.354(2) . ?
O7 C31 1.380(2) . ?
O8 C30 1.207(2) . ?
O9 N4 1.223(3) . ?
O10 N4 1.221(3) . ?
N1 C1 1.360(2) . ?
N1 C8 1.411(2) . ?
N1 C9 1.458(2) . ?
N2 C11 1.473(3) . ?
N3 C19 1.362(2) . ?
N3 C26 1.412(2) . ?
N3 C27 1.456(2) . ?
N4 C29 1.472(3) . ?
C1 C2 1.567(3) . ?
C2 C3 1.494(2) . ?
C2 C10 1.510(3) . ?
C3 C4 1.380(3) . ?
C3 C8 1.391(3) . ?
C4 C5 1.393(3) . ?
C4 H4 0.9500 . ?
C5 C6 1.386(3) . ?
C5 H5 0.9500 . ?
C6 C7 1.400(3) . ?
C7 C8 1.383(3) . ?
C7 H7 0.9500 . ?
C9 H9A 0.9800 . ?
C9 H9B 0.9800 . ?
C9 H9C 0.9800 . ?
C10 C11 1.349(3) . ?
C10 C18 1.461(3) . ?
C11 C12 1.462(3) . ?
C13 C14 1.390(3) . ?
C13 C18 1.400(3) . ?
C14 C15 1.376(4) . ?
C14 H14 0.9500 . ?
C15 C16 1.396(3) . ?
C15 H15 0.9500 . ?
C16 C17 1.386(3) . ?
C16 H16 0.9500 . ?
C17 C18 1.406(3) . ?
C17 H17 0.9500 . ?
C19 C20 1.562(2) . ?
C20 C21 1.497(2) . ?
C20 C28 1.510(2) . ?
C21 C22 1.378(2) . ?
C21 C26 1.401(2) . ?
C22 C23 1.395(3) . ?
C22 H22 0.9500 . ?
C23 C24 1.388(3) . ?
C23 H23 0.9500 . ?
C24 C25 1.401(2) . ?
C25 C26 1.380(3) . ?
C25 H25 0.9500 . ?
C27 H27A 0.9800 . ?
C27 H27B 0.9800 . ?
C27 H27C 0.9800 . ?
C28 C29 1.348(2) . ?
C28 C36 1.456(2) . ?
C29 C30 1.462(3) . ?
C31 C32 1.394(3) . ?
C31 C36 1.395(3) . ?
C32 C33 1.380(3) . ?
C32 H32 0.9500 . ?
C33 C34 1.395(3) . ?
C33 H33 0.9500 . ?
C34 C35 1.383(3) . ?
C34 H34 0.9500 . ?
C35 C36 1.408(3) . ?
C35 H35 0.9500 . ?

loop_
_geom_torsion_atom_site_label_1
_geom_torsion_atom_site_label_2
_geom_torsion_atom_site_label_3
_geom_torsion_atom_site_label_4
_geom_torsion
_geom_torsion_site_symmetry_1
_geom_torsion_site_symmetry_2
_geom_torsion_site_symmetry_3
_geom_torsion_site_symmetry_4
_geom_torsion_publ_flag
C8 N1 C1 O1 179.50(19) . . . . ?
C9 N1 C1 O1 -0.5(3) . . . . ?
C8 N1 C1 C2 3.1(2) . . . . ?
C9 N1 C1 C2 -176.90(17) . . . . ?
O1 C1 C2 F1 -66.2(2) . . . . ?
N1 C1 C2 F1 110.31(16) . . . . ?
O1 C1 C2 C3 179.57(18) . . . . ?
N1 C1 C2 C3 -3.88(19) . . . . ?
O1 C1 C2 C10 52.4(2) . . . . ?
N1 C1 C2 C10 -131.04(16) . . . . ?
F1 C2 C3 C4 71.1(2) . . . . ?
C10 C2 C3 C4 -54.1(3) . . . . ?
C1 C2 C3 C4 -178.78(18) . . . . ?
F1 C2 C3 C8 -106.78(17) . . . . ?
C10 C2 C3 C8 128.01(17) . . . . ?
C1 C2 C3 C8 3.37(19) . . . . ?
C8 C3 C4 C5 -0.1(3) . . . . ?
C2 C3 C4 C5 -177.72(18) . . . . ?
C3 C4 C5 C6 0.0(3) . . . . ?
C4 C5 C6 C7 -0.7(3) . . . . ?
C4 C5 C6 Cl1 177.29(15) . . . . ?
C5 C6 C7 C8 1.4(3) . . . . ?
Cl1 C6 C7 C8 -176.62(14) . . . . ?
C6 C7 C8 C3 -1.5(3) . . . . ?
C6 C7 C8 N1 179.39(18) . . . . ?
C4 C3 C8 C7 0.9(3) . . . . ?
C2 C3 C8 C7 178.94(17) . . . . ?
C4 C3 C8 N1 -179.86(16) . . . . ?
C2 C3 C8 N1 -1.8(2) . . . . ?
C1 N1 C8 C7 178.30(19) . . . . ?
C9 N1 C8 C7 -1.7(3) . . . . ?
C1 N1 C8 C3 -0.9(2) . . . . ?
C9 N1 C8 C3 179.04(18) . . . . ?
F1 C2 C10 C11 -3.3(2) . . . . ?
C3 C2 C10 C11 122.00(19) . . . . ?
C1 C2 C10 C11 -118.83(19) . . . . ?
F1 C2 C10 C18 176.36(15) . . . . ?
C3 C2 C10 C18 -58.3(2) . . . . ?
C1 C2 C10 C18 60.8(2) . . . . ?
C18 C10 C11 C12 -0.5(3) . . . . ?
C2 C10 C11 C12 179.15(17) . . . . ?
C18 C10 C11 N2 179.10(17) . . . . ?
C2 C10 C11 N2 -1.2(3) . . . . ?
O5 N2 C11 C10 -87.4(3) . . . . ?
O4 N2 C11 C10 96.2(2) . . . . ?
O5 N2 C11 C12 92.3(2) . . . . ?
O4 N2 C11 C12 -84.1(2) . . . . ?
C13 O2 C12 O3 -177.35(19) . . . . ?
C13 O2 C12 C11 2.5(3) . . . . ?
C10 C11 C12 O3 178.4(2) . . . . ?
N2 C11 C12 O3 -1.3(3) . . . . ?
C10 C11 C12 O2 -1.5(3) . . . . ?
N2 C11 C12 O2 178.87(16) . . . . ?
C12 O2 C13 C14 178.80(17) . . . . ?
C12 O2 C13 C18 -1.6(3) . . . . ?
O2 C13 C14 C15 -179.62(17) . . . . ?
C18 C13 C14 C15 0.8(3) . . . . ?
C13 C14 C15 C16 -0.2(3) . . . . ?
C14 C15 C16 C17 -0.3(3) . . . . ?
C15 C16 C17 C18 0.2(3) . . . . ?
O2 C13 C18 C17 179.63(17) . . . . ?
C14 C13 C18 C17 -0.8(3) . . . . ?
O2 C13 C18 C10 -0.5(3) . . . . ?
C14 C13 C18 C10 179.04(17) . . . . ?
C16 C17 C18 C13 0.3(3) . . . . ?
C16 C17 C18 C10 -179.55(18) . . . . ?
C11 C10 C18 C13 1.5(2) . . . . ?
C2 C10 C18 C13 -178.18(16) . . . . ?
C11 C10 C18 C17 -178.67(17) . . . . ?
C2 C10 C18 C17 1.7(3) . . . . ?
C26 N3 C19 O6 178.44(18) . . . . ?
C27 N3 C19 O6 -2.8(3) . . . . ?
C26 N3 C19 C20 2.32(19) . . . . ?
C27 N3 C19 C20 -178.94(17) . . . . ?
O6 C19 C20 F2 -66.4(2) . . . . ?
N3 C19 C20 F2 109.87(15) . . . . ?
O6 C19 C20 C21 179.78(17) . . . . ?
N3 C19 C20 C21 -3.93(18) . . . . ?
O6 C19 C20 C28 51.9(2) . . . . ?
N3 C19 C20 C28 -131.77(16) . . . . ?
F2 C20 C21 C22 69.4(2) . . . . ?
C28 C20 C21 C22 -55.6(2) . . . . ?
C19 C20 C21 C22 179.23(18) . . . . ?
F2 C20 C21 C26 -105.73(16) . . . . ?
C28 C20 C21 C26 129.30(16) . . . . ?
C19 C20 C21 C26 4.15(18) . . . . ?
C26 C21 C22 C23 2.1(3) . . . . ?
C20 C21 C22 C23 -172.48(17) . . . . ?
C21 C22 C23 C24 -1.3(3) . . . . ?
C22 C23 C24 C25 -1.4(3) . . . . ?
C22 C23 C24 Cl2 175.44(14) . . . . ?
C23 C24 C25 C26 3.3(3) . . . . ?
Cl2 C24 C25 C26 -173.58(13) . . . . ?
C24 C25 C26 C21 -2.6(3) . . . . ?
C24 C25 C26 N3 175.87(17) . . . . ?
C22 C21 C26 C25 0.0(3) . . . . ?
C20 C21 C26 C25 175.63(16) . . . . ?
C22 C21 C26 N3 -178.72(16) . . . . ?
C20 C21 C26 N3 -3.05(19) . . . . ?
C19 N3 C26 C25 -178.20(17) . . . . ?
C27 N3 C26 C25 3.1(3) . . . . ?
C19 N3 C26 C21 0.4(2) . . . . ?
C27 N3 C26 C21 -178.33(18) . . . . ?
F2 C20 C28 C29 -4.8(2) . . . . ?
C21 C20 C28 C29 120.10(19) . . . . ?
C19 C20 C28 C29 -119.86(19) . . . . ?
F2 C20 C28 C36 174.44(14) . . . . ?
C21 C20 C28 C36 -60.7(2) . . . . ?
C19 C20 C28 C36 59.3(2) . . . . ?
C36 C28 C29 C30 -1.9(3) . . . . ?
C20 C28 C29 C30 177.31(17) . . . . ?
C36 C28 C29 N4 179.93(18) . . . . ?
C20 C28 C29 N4 -0.8(3) . . . . ?
O10 N4 C29 C28 -88.3(2) . . . . ?
O9 N4 C29 C28 94.7(2) . . . . ?
O10 N4 C29 C30 93.3(2) . . . . ?
O9 N4 C29 C30 -83.6(2) . . . . ?
C31 O7 C30 O8 178.72(17) . . . . ?
C31 O7 C30 C29 -1.4(2) . . . . ?
C28 C29 C30 O8 -177.53(19) . . . . ?
N4 C29 C30 O8 0.8(3) . . . . ?
C28 C29 C30 O7 2.6(3) . . . . ?
N4 C29 C30 O7 -179.04(16) . . . . ?
C30 O7 C31 C32 179.70(16) . . . . ?
C30 O7 C31 C36 -0.3(2) . . . . ?
O7 C31 C32 C33 179.09(17) . . . . ?
C36 C31 C32 C33 -0.9(3) . . . . ?
C31 C32 C33 C34 0.2(3) . . . . ?
C32 C33 C34 C35 0.5(3) . . . . ?
C33 C34 C35 C36 -0.4(3) . . . . ?
O7 C31 C36 C35 -179.04(16) . . . . ?
C32 C31 C36 C35 1.0(3) . . . . ?
O7 C31 C36 C28 1.0(2) . . . . ?
C32 C31 C36 C28 -178.99(16) . . . . ?
C34 C35 C36 C31 -0.3(3) . . . . ?
C34 C35 C36 C28 179.67(18) . . . . ?
C29 C28 C36 C31 0.1(2) . . . . ?
C20 C28 C36 C31 -179.14(16) . . . . ?
C29 C28 C36 C35 -179.86(18) . . . . ?
C20 C28 C36 C35 0.9(3) . . . . ?
